data_2207278
loop_
_publ_author_name
'Nenad Juda\(s'

_publ_section_title
;
New polymorph of tetra-\m-benzoato-\k^8^O:O'-bis[(dimethyl
sulfoxide-\kO)copper(II)]
;
_journal_coeditor_code KP6062
_journal_issue 11
_journal_name_full 'Acta Crystallographica, Section E'
_journal_page_first m2217
_journal_page_last m2219
_journal_paper_doi 10.1107/S1600536805031302
_journal_volume 61
_journal_year 2005
_chemical_formula_iupac '[Cu2 (C7 H5 O2)4 (C2 H6 O S)2]'
_chemical_formula_moiety 'C32 H32 Cu2 O10 S2'
_chemical_formula_sum 'C32 H32 Cu2 O10 S2'
_chemical_formula_weight 767.78
_chemical_name_systematic
;
tetra-\m-benzoato-\k^8^O:O'-bis[(dimethyl sulfoxide-\kO)copper(II)]
;
_space_group_IT_number 14
_symmetry_cell_setting monoclinic
_symmetry_space_group_name_Hall '-P 2yn'
_symmetry_space_group_name_H-M 'P 1 21/n 1'
_cell_angle_alpha 90.00
_cell_angle_beta 103.040(5)
_cell_angle_gamma 90.00
_cell_formula_units_Z 4
_cell_length_a 12.0320(7)
_cell_length_b 17.0770(8)
_cell_length_c 17.2590(11)
_cell_measurement_reflns_used 35
_cell_measurement_temperature 291.0(10)
_cell_measurement_theta_max 17
_cell_measurement_theta_min 11
_cell_volume 3454.8(3)
_computing_cell_refinement STADI4
_computing_data_collection 'STADI4 (Stoe & Cie, 1995)'
_computing_data_reduction 'X-RED  (Stoe & Cie, 1995)'
_computing_molecular_graphics
;
ORTEP-3 for Windows (Farrugia, 1997), Mercury (Version 1.2.1; Bruno et
al., 2002), RasTop (Version 2.0.3) (Valadon, 2004) and POV-Ray
(Version 3.6) (Valadon, 2004)
;
_computing_publication_material 'WinGX (Farrugia, 1999)'
_computing_structure_refinement 'SHELXL97 (Sheldrick, 1997)'
_computing_structure_solution 'SHELXS97 (Sheldrick, 1997)'
_diffrn_ambient_temperature 293.0(10)
_diffrn_measured_fraction_theta_full 1.000
_diffrn_measured_fraction_theta_max 1.000
_diffrn_measurement_device_type 'Philips PW1100'
_diffrn_measurement_method \w
_diffrn_radiation_monochromator 'planar graphite'
_diffrn_radiation_source 'fine-focus sealed tube'
_diffrn_radiation_type MoK\a
_diffrn_radiation_wavelength 0.71073
_diffrn_reflns_av_R_equivalents 0.0202
_diffrn_reflns_av_sigmaI/netI 0.0478
_diffrn_reflns_limit_h_max 14
_diffrn_reflns_limit_h_min -15
_diffrn_reflns_limit_k_max 21
_diffrn_reflns_limit_k_min 0
_diffrn_reflns_limit_l_max 22
_diffrn_reflns_limit_l_min 0
_diffrn_reflns_number 7794
_diffrn_reflns_theta_full 27.01
_diffrn_reflns_theta_max 27.01
_diffrn_reflns_theta_min 2.11
_diffrn_standards_decay_% 3.2
_diffrn_standards_interval_time 120
_diffrn_standards_number 4
_exptl_absorpt_coefficient_mu 1.405
_exptl_absorpt_correction_T_max 0.5519
_exptl_absorpt_correction_T_min 0.3964
_exptl_absorpt_correction_type psi-scan
_exptl_absorpt_process_details '(North et al., 1968)'
_exptl_crystal_colour green
_exptl_crystal_density_diffrn 1.476
_exptl_crystal_density_method 'not measured'
_exptl_crystal_description prismatic
_exptl_crystal_F_000 1576
_exptl_crystal_size_max 0.525
_exptl_crystal_size_mid 0.469
_exptl_crystal_size_min 0.412
_refine_diff_density_max 0.4
_refine_diff_density_min -0.518
_refine_ls_extinction_method none
_refine_ls_goodness_of_fit_ref 1.026
_refine_ls_hydrogen_treatment constr
_refine_ls_matrix_type full
_refine_ls_number_parameters 450
_refine_ls_number_reflns 7550
_refine_ls_number_restraints 27
_refine_ls_restrained_S_all 1.088
_refine_ls_R_factor_gt 0.0459
_refine_ls_shift/su_max 0.002
_refine_ls_structure_factor_coef Fsqd
_refine_ls_weighting_details 'calc w = 1/[\s^2^(Fo^2^)+(0.0785P)^2^+0.1835P] where P=(Fo^2^+2Fc^2^)/3'
_refine_ls_weighting_scheme calc
_refine_ls_wR_factor_ref 0.1336
_reflns_number_gt 4830
_reflns_number_total 7550
_reflns_threshold_expression I>2\s(I)
_cod_data_source_file kp6062.cif
_cod_data_source_block I
_cod_original_sg_symbol_H-M 'P 21/n'
_cod_database_code 2207278

loop_
_symmetry_equiv_pos_as_xyz
'x, y, z'
'-x+1/2, y+1/2, -z+1/2'
'-x, -y, -z'
'x-1/2, -y-1/2, z-1/2'

loop_
_atom_site_label
_atom_site_fract_x
_atom_site_fract_y
_atom_site_fract_z
_atom_site_U_iso_or_equiv
_atom_site_adp_type
_atom_site_calc_flag
_atom_site_refinement_flags
_atom_site_occupancy
_atom_site_disorder_assembly
_atom_site_disorder_group
_atom_site_type_symbol
Cu1 0.93074(4) 0.30654(2) 0.24738(2) 0.04185(13) Uani d . 1 C . Cu
Cu2 0.82881(3) 0.41666(2) 0.14832(2) 0.04191(13) Uani d D 1 . . Cu
S1A 0.99433(10) 0.21119(8) 0.40978(7) 0.0610(3) Uani d PD 0.9 C 1 S
S1B 1.0903(7) 0.2121(5) 0.4026(4) 0.061(3) Uani d PD 0.1 C 2 S
S2A 0.74299(11) 0.57618(7) 0.03326(7) 0.0602(3) Uani d PD 0.9 C 5 S
S2B 0.8396(8) 0.5709(7) 0.0687(7) 0.114(6) Uani d PD 0.1 C 4 S
O1 1.0652(2) 0.37418(15) 0.25736(16) 0.0586(7) Uani d . 1 . . O
O2 0.8821(2) 0.37181(15) 0.32921(16) 0.0582(7) Uani d . 1 . . O
O3 0.9657(2) 0.26105(14) 0.15036(15) 0.0517(6) Uani d . 1 . . O
O4 0.7790(2) 0.25744(15) 0.22302(16) 0.0562(7) Uani d . 1 . . O
O5 1.0067(3) 0.21484(16) 0.32574(14) 0.0641(8) Uani d D 1 . . O
O6 0.9838(2) 0.46225(16) 0.16653(16) 0.0559(7) Uani d . 1 C . O
O7 0.8082(2) 0.46791(15) 0.24484(16) 0.0581(7) Uani d . 1 C . O
O8 0.8666(2) 0.34859(15) 0.06551(15) 0.0563(7) Uani d . 1 C . O
O9 0.6917(2) 0.35589(16) 0.14871(17) 0.0595(7) Uani d . 1 C . O
O10A 0.7249(4) 0.4970(3) 0.0649(3) 0.0579(15) Uani d PD 0.9 C 5 O
O10B 0.749(2) 0.5152(19) 0.078(3) 0.060(14) Uani d PD 0.1 C 4 O
C10 0.9291(3) 0.2895(2) 0.0821(2) 0.0450(8) Uani d . 1 C . C
C11 0.9654(3) 0.2498(2) 0.0143(2) 0.0470(8) Uani d . 1 . . C
C12 1.0503(3) 0.1937(2) 0.0280(3) 0.0571(10) Uani d . 1 C . C
H12 1.085 0.1794 0.0798 0.068 Uiso calc R 1 . . H
C13 1.0838(5) 0.1589(3) -0.0356(3) 0.0778(14) Uani d . 1 . . C
H13 1.1411 0.1212 -0.0262 0.093 Uiso calc R 1 C . H
C14 1.0337(5) 0.1793(3) -0.1117(3) 0.0791(15) Uani d . 1 C . C
H14 1.0569 0.1557 -0.154 0.095 Uiso calc R 1 . . H
C15 0.9494(5) 0.2343(3) -0.1259(3) 0.0743(13) Uani d . 1 . . C
H15 0.9153 0.248 -0.1779 0.089 Uiso calc R 1 C . H
C16 0.9146(4) 0.2696(2) -0.0639(2) 0.0583(10) Uani d . 1 C . C
H16 0.8567 0.3068 -0.0742 0.07 Uiso calc R 1 . . H
C20 0.6924(3) 0.2906(2) 0.1824(2) 0.0471(8) Uani d . 1 C . C
C21 0.5809(3) 0.2494(2) 0.1723(2) 0.0507(9) Uani d . 1 . . C
C22 0.5777(4) 0.1690(3) 0.1825(3) 0.0622(11) Uani d . 1 C . C
H22 0.6452 0.1409 0.1982 0.075 Uiso calc R 1 . . H
C23 0.4734(4) 0.1304(3) 0.1691(3) 0.0803(14) Uani d . 1 . . C
H23 0.4716 0.0765 0.1762 0.096 Uiso calc R 1 C . H
C24 0.3751(5) 0.1702(4) 0.1460(3) 0.0900(17) Uani d . 1 C . C
H24 0.3061 0.1434 0.1364 0.108 Uiso calc R 1 . . H
C25 0.3754(4) 0.2504(4) 0.1365(3) 0.0887(16) Uani d . 1 . . C
H25 0.307 0.2777 0.1221 0.106 Uiso calc R 1 C . H
C26 0.4797(4) 0.2905(3) 0.1486(3) 0.0719(13) Uani d . 1 C . C
H26 0.4808 0.3443 0.1408 0.086 Uiso calc R 1 . . H
C30 0.8307(3) 0.4364(2) 0.3126(2) 0.0474(8) Uani d . 1 C . C
C31 0.7931(3) 0.4795(2) 0.3774(2) 0.0474(8) Uani d . 1 . . C
C32 0.8425(4) 0.4676(2) 0.4565(2) 0.0609(10) Uani d . 1 C . C
H32 0.9008 0.431 0.4711 0.073 Uiso calc R 1 . . H
C33 0.8056(4) 0.5098(3) 0.5145(3) 0.0738(13) Uani d . 1 . . C
H33 0.8399 0.5022 0.5679 0.089 Uiso calc R 1 C . H
C34 0.7193(4) 0.5623(3) 0.4933(3) 0.0754(13) Uani d . 1 C . C
H34 0.6944 0.59 0.5326 0.09 Uiso calc R 1 . . H
C35 0.6683(4) 0.5751(3) 0.4151(3) 0.0738(13) Uani d . 1 . . C
H35 0.609 0.611 0.4012 0.089 Uiso calc R 1 C . H
C36 0.7064(4) 0.5341(3) 0.3573(3) 0.0636(11) Uani d . 1 C . C
H36 0.6732 0.5432 0.304 0.076 Uiso calc R 1 . . H
C40 1.0668(3) 0.4357(2) 0.2177(2) 0.0465(8) Uani d . 1 C . C
C41 1.1761(3) 0.4806(2) 0.2323(2) 0.0469(8) Uani d . 1 . . C
C42 1.2739(4) 0.4516(3) 0.2815(3) 0.0717(13) Uani d . 1 C . C
H42 1.2725 0.4028 0.3052 0.086 Uiso calc R 1 . . H
C43 1.3731(4) 0.4941(3) 0.2959(3) 0.0926(18) Uani d . 1 . . C
H43 1.4389 0.4734 0.3284 0.111 Uiso calc R 1 C . H
C44 1.3762(4) 0.5673(3) 0.2624(3) 0.0741(13) Uani d . 1 C . C
H44 1.4436 0.596 0.2724 0.089 Uiso calc R 1 . . H
C45 1.2803(4) 0.5970(3) 0.2148(3) 0.0640(11) Uani d . 1 . . C
H45 1.2821 0.6463 0.1924 0.077 Uiso calc R 1 C . H
C46 1.1802(3) 0.5549(2) 0.1993(2) 0.0580(10) Uani d . 1 C . C
H46 1.1149 0.576 0.1667 0.07 Uiso calc R 1 . . H
C51 1.0613(5) 0.1230(3) 0.4488(3) 0.0939(18) Uani d D 1 C 1 C
H51A 1.0156 0.0793 0.4255 0.141 Uiso calc PR 0.9 C 1 H
H51B 1.0694 0.1222 0.5055 0.141 Uiso calc PR 0.9 C 1 H
H51C 1.1353 0.1196 0.4368 0.141 Uiso calc PR 0.9 C 1 H
H51D 0.9926 0.1001 0.4184 0.141 Uiso d P 0.1 D 1 H
H51E 1.0525 0.134 0.5017 0.141 Uiso d P 0.1 E 1 H
H51F 1.1237 0.0873 0.4515 0.141 Uiso d P 0.1 F 1 H
C52A 1.0970(6) 0.2787(4) 0.4633(4) 0.098(2) Uani d PDU 0.9 C 1 C
H52A 1.0736 0.3312 0.4478 0.148 Uiso calc PR 0.9 C 1 H
H52B 1.1699 0.2686 0.4515 0.148 Uiso calc PR 0.9 C 1 H
H52C 1.1026 0.2725 0.5193 0.148 Uiso calc PR 0.9 C 1 H
C52B 1.038(4) 0.272(2) 0.471(2) 0.056(11) Uani d PDU 0.1 C 2 C
H52D 1.0603 0.3249 0.4656 0.084 Uiso calc PR 0.1 C 2 H
H52E 1.0695 0.2537 0.5241 0.084 Uiso calc PR 0.1 C 2 H
H52F 0.9565 0.268 0.4599 0.084 Uiso calc PR 0.1 C 2 H
C61 0.8633(5) 0.5661(4) -0.0107(4) 0.117(2) Uani d D 1 . . C
H61A 0.9282 0.5491 0.029 0.176 Uiso calc PR 0.9 A 5 H
H61B 0.8798 0.6156 -0.0319 0.176 Uiso calc PR 0.9 A 5 H
H61C 0.8465 0.5281 -0.0527 0.176 Uiso calc PR 0.9 A 5 H
H61D 0.9346 0.5394 -0.0073 0.176 Uiso d P 0.1 . . H
H61E 0.8683 0.618 -0.0309 0.176 Uiso d P 0.1 . . H
H61F 0.8033 0.5379 -0.0453 0.176 Uiso d P 0.1 . . H
C62 0.8034(6) 0.6358(4) 0.1155(4) 0.122(2) Uani d D 1 . . C
H62A 0.7517 0.6393 0.1504 0.183 Uiso calc PR 0.9 B 5 H
H62B 0.8171 0.6872 0.0972 0.183 Uiso calc PR 0.9 B 5 H
H62C 0.8742 0.6133 0.1436 0.183 Uiso calc PR 0.9 B 5 H
H62D 0.8659 0.6499 0.1583 0.183 Uiso d P 0.1 . . H
H62E 0.7401 0.6188 0.1364 0.183 Uiso d P 0.1 . . H
H62F 0.7813 0.6802 0.0814 0.183 Uiso d P 0.1 . . H

loop_
_atom_site_aniso_label
_atom_site_aniso_U_11
_atom_site_aniso_U_22
_atom_site_aniso_U_33
_atom_site_aniso_U_12
_atom_site_aniso_U_13
_atom_site_aniso_U_23
Cu1 0.0471(2) 0.0408(2) 0.0364(2) 0.00148(18) 0.00667(18) 0.00381(18)
Cu2 0.0447(2) 0.0413(2) 0.0385(2) 0.00064(19) 0.00698(18) 0.00424(18)
S1A 0.0582(7) 0.0745(8) 0.0519(6) 0.0120(6) 0.0162(5) 0.0182(6)
S1B 0.050(6) 0.073(7) 0.056(6) 0.008(5) 0.002(5) -0.006(5)
S2A 0.0656(7) 0.0497(6) 0.0574(7) 0.0016(6) -0.0028(6) 0.0144(5)
S2B 0.107(13) 0.072(9) 0.171(19) -0.004(9) 0.047(13) 0.046(11)
O1 0.0529(15) 0.0550(16) 0.0628(17) -0.0087(13) 0.0022(13) 0.0064(14)
O2 0.0734(18) 0.0533(16) 0.0486(15) 0.0152(14) 0.0149(13) -0.0028(12)
O3 0.0636(16) 0.0496(14) 0.0427(14) 0.0051(13) 0.0138(12) 0.0031(12)
O4 0.0490(15) 0.0556(15) 0.0614(17) -0.0064(13) 0.0068(13) 0.0111(13)
O5 0.089(2) 0.0574(16) 0.0424(15) 0.0252(15) 0.0083(14) 0.0098(12)
O6 0.0454(14) 0.0598(16) 0.0593(16) -0.0064(12) 0.0051(12) 0.0099(13)
O7 0.0740(18) 0.0528(15) 0.0500(16) 0.0129(14) 0.0192(14) 0.0010(13)
O8 0.0706(18) 0.0554(16) 0.0412(14) 0.0115(14) 0.0091(12) -0.0003(12)
O9 0.0527(15) 0.0566(16) 0.0664(18) -0.0086(13) 0.0079(13) 0.0124(14)
O10A 0.057(2) 0.046(2) 0.063(3) -0.005(2) -0.0031(19) 0.014(3)
O10B 0.08(3) 0.034(19) 0.06(2) -0.027(16) 0.00(2) -0.016(17)
C10 0.0445(19) 0.047(2) 0.043(2) -0.0052(16) 0.0087(16) -0.0015(16)
C11 0.052(2) 0.0420(19) 0.050(2) -0.0094(16) 0.0174(17) -0.0028(16)
C12 0.060(2) 0.055(2) 0.058(2) 0.0024(19) 0.0176(19) 0.0022(19)
C13 0.093(4) 0.061(3) 0.090(4) 0.014(3) 0.041(3) -0.002(3)
C14 0.114(4) 0.065(3) 0.070(3) -0.003(3) 0.046(3) -0.018(2)
C15 0.103(4) 0.073(3) 0.046(2) -0.008(3) 0.016(2) -0.009(2)
C16 0.070(3) 0.060(2) 0.044(2) 0.003(2) 0.0122(19) 0.0005(19)
C20 0.054(2) 0.051(2) 0.0373(18) -0.0043(17) 0.0123(16) -0.0048(16)
C21 0.050(2) 0.062(2) 0.0405(19) -0.0075(18) 0.0108(17) 0.0031(17)
C22 0.065(3) 0.062(2) 0.059(3) -0.012(2) 0.013(2) 0.006(2)
C23 0.069(3) 0.078(3) 0.091(4) -0.021(3) 0.012(3) 0.013(3)
C24 0.066(3) 0.113(5) 0.087(4) -0.037(3) 0.009(3) 0.022(3)
C25 0.050(3) 0.120(5) 0.091(4) -0.004(3) 0.005(3) 0.020(3)
C26 0.060(3) 0.082(3) 0.071(3) -0.008(2) 0.011(2) 0.014(2)
C30 0.046(2) 0.046(2) 0.050(2) -0.0037(16) 0.0127(17) -0.0050(17)
C31 0.046(2) 0.045(2) 0.052(2) -0.0038(16) 0.0141(17) -0.0051(17)
C32 0.069(3) 0.059(2) 0.054(2) 0.011(2) 0.012(2) -0.007(2)
C33 0.099(4) 0.074(3) 0.049(2) 0.009(3) 0.018(2) -0.006(2)
C34 0.092(3) 0.072(3) 0.068(3) 0.007(3) 0.029(3) -0.019(2)
C35 0.076(3) 0.074(3) 0.073(3) 0.018(2) 0.018(2) -0.013(2)
C36 0.063(2) 0.066(3) 0.061(3) 0.011(2) 0.012(2) -0.007(2)
C40 0.050(2) 0.051(2) 0.0390(19) -0.0017(17) 0.0104(16) -0.0025(16)
C41 0.0428(19) 0.055(2) 0.0426(19) -0.0033(16) 0.0087(15) -0.0023(17)
C42 0.059(3) 0.068(3) 0.080(3) -0.007(2) -0.002(2) 0.019(2)
C43 0.051(3) 0.100(4) 0.111(4) -0.012(3) -0.015(3) 0.040(3)
C44 0.049(2) 0.083(3) 0.084(3) -0.018(2) 0.003(2) 0.015(3)
C45 0.058(2) 0.064(3) 0.069(3) -0.011(2) 0.012(2) 0.012(2)
C46 0.051(2) 0.063(2) 0.057(2) -0.0020(19) 0.0060(19) 0.006(2)
C51 0.116(4) 0.094(4) 0.073(3) 0.030(3) 0.025(3) 0.044(3)
C52A 0.103(5) 0.113(5) 0.070(4) -0.016(4) -0.001(4) 0.002(3)
C52B 0.059(13) 0.058(13) 0.048(13) 0.000(8) 0.008(8) -0.006(8)
C61 0.125(5) 0.145(6) 0.096(5) -0.027(5) 0.055(4) 0.007(4)
C62 0.130(5) 0.081(4) 0.137(6) 0.001(4) -0.006(4) -0.044(4)

loop_
_atom_type_symbol
_atom_type_description
_atom_type_scat_dispersion_real
_atom_type_scat_dispersion_imag
_atom_type_scat_source
C C 0.0033 0.0016 'International Tables Vol C Tables 4.2.6.8 and 6.1.1.4'
H H 0.0000 0.0000 'International Tables Vol C Tables 4.2.6.8 and 6.1.1.4'
Cu Cu 0.3201 1.2651 'International Tables Vol C Tables 4.2.6.8 and 6.1.1.4'
O O 0.0106 0.0060 'International Tables Vol C Tables 4.2.6.8 and 6.1.1.4'
S S 0.1246 0.1234 'International Tables Vol C Tables 4.2.6.8 and 6.1.1.4'

loop_
_geom_angle_atom_site_label_1
_geom_angle_atom_site_label_2
_geom_angle_atom_site_label_3
_geom_angle
S2A C61 H61A 109.5
S2A C61 H61B 109.5
H61A C61 H61B 109.5
S2A C61 H61C 109.5
H61A C61 H61C 109.5
H61B C61 H61C 109.5
H61D C61 H61E 109.4
H61D C61 H61F 109.6
H61E C61 H61F 109.8
S2A C62 H62A 109.5
S2A C62 H62B 109.5
H62A C62 H62B 109.5
S2A C62 H62C 109.5
H62A C62 H62C 109.5
H62B C62 H62C 109.5
H62D C62 H62E 109.7
H62D C62 H62F 109.5
H62E C62 H62F 109.7
S2B O10B Cu2 108.2(15)
S2A O10A Cu2 134.9(3)
O10A S2A C62 107.2(3)
O10A S2A C61 105.5(3)
C62 S2A C61 99.8(3)
O7 Cu2 O9 88.00(12)
O7 Cu2 O8 168.34(11)
O9 Cu2 O8 91.29(12)
O7 Cu2 O6 89.12(12)
O9 Cu2 O6 167.45(11)
O8 Cu2 O6 89.07(12)
O7 Cu2 O10A 96.77(19)
O9 Cu2 O10A 88.69(16)
O8 Cu2 O10A 94.85(19)
O6 Cu2 O10A 103.79(15)
O7 Cu2 O10B 90.3(17)
O9 Cu2 O10B 98.3(7)
O8 Cu2 O10B 101.4(17)
O6 Cu2 O10B 93.9(7)
O7 Cu2 Cu1 84.07(8)
O9 Cu2 Cu1 83.62(8)
O8 Cu2 Cu1 84.28(8)
O6 Cu2 Cu1 83.94(8)
O10A Cu2 Cu1 172.23(13)
O10B Cu2 Cu1 173.9(16)
O1 Cu1 O4 167.54(11)
O1 Cu1 O3 88.69(11)
O4 Cu1 O3 90.92(12)
O1 Cu1 O2 88.65(12)
O4 Cu1 O2 89.04(12)
O3 Cu1 O2 167.37(11)
O1 Cu1 O5 98.61(12)
O4 Cu1 O5 93.81(12)
O3 Cu1 O5 96.09(10)
O2 Cu1 O5 96.52(10)
O1 Cu1 Cu2 83.76(8)
O4 Cu1 Cu2 83.83(8)
O3 Cu1 Cu2 83.58(7)
O2 Cu1 Cu2 83.85(8)
O5 Cu1 Cu2 177.61(9)
C20 O9 Cu2 123.8(3)
C20 O4 Cu1 122.8(2)
O4 C20 O9 125.3(3)
O4 C20 C21 117.7(3)
O9 C20 C21 117.0(3)
C26 C21 C22 119.4(4)
C26 C21 C20 120.3(4)
C22 C21 C20 120.2(4)
C21 C26 C25 119.6(5)
C21 C26 H26 120.2
C25 C26 H26 120.2
C24 C25 C26 119.5(5)
C24 C25 H25 120.2
C26 C25 H25 120.2
C23 C24 C25 120.8(5)
C23 C24 H24 119.6
C25 C24 H24 119.6
C24 C23 C22 120.7(5)
C24 C23 H23 119.7
C22 C23 H23 119.7
C21 C22 C23 119.9(4)
C21 C22 H22 120
C23 C22 H22 120
C10 O3 Cu1 123.1(2)
C10 O8 Cu2 122.3(2)
O8 C10 O3 126.1(3)
O8 C10 C11 116.9(3)
O3 C10 C11 117.0(3)
C12 C11 C16 118.7(4)
C12 C11 C10 121.0(4)
C16 C11 C10 120.4(3)
C15 C16 C11 120.3(4)
C15 C16 H16 119.9
C11 C16 H16 119.9
C14 C15 C16 120.6(4)
C14 C15 H15 119.7
C16 C15 H15 119.7
C13 C14 C15 119.9(4)
C13 C14 H14 120.1
C15 C14 H14 120.1
C14 C13 C12 120.7(5)
C14 C13 H13 119.7
C12 C13 H13 119.7
C11 C12 C13 119.9(4)
C11 C12 H12 120.1
C13 C12 H12 120.1
C30 O7 Cu2 124.1(2)
C30 O2 Cu1 122.3(2)
O7 C30 O2 125.1(3)
O7 C30 C31 116.6(3)
O2 C30 C31 118.4(3)
C32 C31 C36 118.8(4)
C32 C31 C30 122.3(3)
C36 C31 C30 118.9(3)
C35 C36 C31 121.0(4)
C35 C36 H36 119.5
C31 C36 H36 119.5
C34 C35 C36 119.0(4)
C34 C35 H35 120.5
C36 C35 H35 120.5
C33 C34 C35 121.1(4)
C33 C34 H34 119.4
C35 C34 H34 119.4
C34 C33 C32 119.9(4)
C34 C33 H33 120
C32 C33 H33 120
C31 C32 C33 120.2(4)
C31 C32 H32 119.9
C33 C32 H32 119.9
C40 O6 Cu2 122.7(2)
C40 O1 Cu1 123.9(2)
O1 C40 O6 125.1(3)
O1 C40 C41 117.3(3)
O6 C40 C41 117.5(3)
C42 C41 C46 118.3(4)
C42 C41 C40 121.0(4)
C46 C41 C40 120.6(3)
C45 C46 C41 120.3(4)
C45 C46 H46 119.8
C41 C46 H46 119.8
C44 C45 C46 120.7(4)
C44 C45 H45 119.6
C46 C45 H45 119.6
C45 C44 C43 119.6(4)
C45 C44 H44 120.2
C43 C44 H44 120.2
C42 C43 C44 120.5(4)
C42 C43 H43 119.8
C44 C43 H43 119.8
C43 C42 C41 120.6(4)
C43 C42 H42 119.7
C41 C42 H42 119.7
S1B O5 Cu1 134.5(3)
S1A O5 Cu1 121.62(16)
S1A C51 H51A 109.5
S1A C51 H51B 109.5
H51A C51 H51B 109.5
S1A C51 H51C 109.5
H51A C51 H51C 109.5
H51B C51 H51C 109.5
H51D C51 H51E 109.5
H51D C51 H51F 109.7
H51E C51 H51F 109.3
O5 S1A C51 105.6(2)
O5 S1A C52A 105.5(3)
C51 S1A C52A 98.6(3)
S1A C52A H52A 109.5
S1A C52A H52B 109.5
H52A C52A H52B 109.5
S1A C52A H52C 109.5
H52A C52A H52C 109.5
H52B C52A H52C 109.5
O5 S1B C52B 107.9(17)
S1B C52B H52D 109.5
S1B C52B H52E 109.5
H52D C52B H52E 109.5
S1B C52B H52F 109.5
H52D C52B H52F 109.5
H52E C52B H52F 109.5

loop_
_geom_bond_atom_site_label_1
_geom_bond_atom_site_label_2
_geom_bond_distance
Cu2 Cu1 2.6490(6)
Cu1 O1 1.963(3)
Cu1 O2 1.988(3)
Cu1 O3 1.975(3)
Cu1 O4 1.966(3)
Cu1 O5 2.135(2)
Cu2 O6 1.979(3)
Cu2 O7 1.946(3)
Cu2 O8 1.973(3)
Cu2 O9 1.950(3)
Cu2 O10A 2.169(4)
Cu2 O10B 2.17(2)
C61 S2A 1.788(6)
C61 H61A 0.96
C61 H61B 0.96
C61 H61C 0.96
C61 H61D 0.96
C61 H61E 0.96
C61 H61F 0.95
C62 S2A 1.764(6)
C62 H62A 0.96
C62 H62B 0.96
C62 H62C 0.96
C62 H62D 0.96
C62 H62E 0.96
C62 H62F 0.96
S2B O10B 1.49(2)
O10A S2A 1.494(4)
O9 C20 1.257(4)
O4 C20 1.253(4)
C20 C21 1.490(5)
C21 C26 1.385(6)
C21 C22 1.385(6)
C26 C25 1.403(6)
C26 H26 0.93
C25 C24 1.379(8)
C25 H25 0.93
C24 C23 1.344(7)
C24 H24 0.93
C23 C22 1.390(6)
C23 H23 0.93
C22 H22 0.93
O3 C10 1.259(4)
O8 C10 1.252(4)
C10 C11 1.499(5)
C11 C12 1.382(5)
C11 C16 1.392(5)
C16 C15 1.373(6)
C16 H16 0.93
C15 C14 1.363(7)
C15 H15 0.93
C14 C13 1.361(7)
C14 H14 0.93
C13 C12 1.386(6)
C13 H13 0.93
C12 H12 0.93
O7 C30 1.260(4)
O2 C30 1.266(4)
C30 C31 1.493(5)
C31 C32 1.376(5)
C31 C36 1.384(5)
C36 C35 1.379(6)
C36 H36 0.93
C35 C34 1.369(7)
C35 H35 0.93
C34 C33 1.358(6)
C34 H34 0.93
C33 C32 1.386(6)
C33 H33 0.93
C32 H32 0.93
O6 C40 1.259(4)
O1 C40 1.257(4)
C40 C41 1.494(5)
C41 C42 1.378(5)
C41 C46 1.395(5)
C46 C45 1.376(5)
C46 H46 0.93
C45 C44 1.355(6)
C45 H45 0.93
C44 C43 1.381(6)
C44 H44 0.93
C43 C42 1.371(6)
C43 H43 0.93
C42 H42 0.93
O5 S1B 1.474(5)
O5 S1A 1.492(3)
C51 S1A 1.769(4)
C51 H51A 0.96
C51 H51B 0.96
C51 H51C 0.96
C51 H51D 0.96
C51 H51E 0.96
C51 H51F 0.96
S1A C52A 1.787(5)
C52A H52A 0.96
C52A H52B 0.96
C52A H52C 0.96
S1B C52B 1.773(6)
C52B H52D 0.96
C52B H52E 0.96
C52B H52F 0.96

loop_
_geom_torsion_atom_site_label_1
_geom_torsion_atom_site_label_2
_geom_torsion_atom_site_label_3
_geom_torsion_atom_site_label_4
_geom_torsion
Cu2 O10A S2A C62 -48.4(6)
Cu2 O10A S2A C61 57.3(6)
S2A O10A Cu2 O7 80.2(6)
S2A O10A Cu2 O9 168.0(6)
S2A O10A Cu2 O8 -100.8(6)
S2A O10A Cu2 O6 -10.6(6)
S2B O10B Cu2 O7 92(3)
S2B O10B Cu2 O9 -180(3)
S2B O10B Cu2 O8 -86(3)
S2B O10B Cu2 O6 3(3)
O7 Cu2 Cu1 O1 -84.82(12)
O9 Cu2 Cu1 O1 -173.46(12)
O8 Cu2 Cu1 O1 94.59(12)
O6 Cu2 Cu1 O1 4.92(11)
O7 Cu2 Cu1 O4 94.18(12)
O9 Cu2 Cu1 O4 5.53(12)
O8 Cu2 Cu1 O4 -86.41(12)
O6 Cu2 Cu1 O4 -176.08(12)
O7 Cu2 Cu1 O3 -174.20(11)
O9 Cu2 Cu1 O3 97.16(12)
O8 Cu2 Cu1 O3 5.22(11)
O6 Cu2 Cu1 O3 -84.45(11)
O7 Cu2 Cu1 O2 4.48(12)
O9 Cu2 Cu1 O2 -84.16(12)
O8 Cu2 Cu1 O2 -176.10(12)
O6 Cu2 Cu1 O2 94.23(12)
O7 Cu2 O9 C20 -90.8(3)
O8 Cu2 O9 C20 77.6(3)
O6 Cu2 O9 C20 -13.9(7)
O10A Cu2 O9 C20 172.4(3)
O10B Cu2 O9 C20 179.3(17)
Cu1 Cu2 O9 C20 -6.5(3)
O1 Cu1 O4 C20 -2.2(7)
O3 Cu1 O4 C20 -90.3(3)
O2 Cu1 O4 C20 77.1(3)
O5 Cu1 O4 C20 173.6(3)
Cu2 Cu1 O4 C20 -6.8(3)
Cu1 O4 C20 O9 4.3(5)
Cu1 O4 C20 C21 -176.3(2)
Cu2 O9 C20 O4 3.5(5)
Cu2 O9 C20 C21 -175.9(2)
O4 C20 C21 C26 161.5(4)
O9 C20 C21 C26 -19.0(5)
O4 C20 C21 C22 -21.9(5)
O9 C20 C21 C22 157.6(4)
C22 C21 C26 C25 1.0(7)
C20 C21 C26 C25 177.6(4)
C21 C26 C25 C24 -1.9(8)
C26 C25 C24 C23 2.0(9)
C25 C24 C23 C22 -1.2(9)
C26 C21 C22 C23 -0.2(7)
C20 C21 C22 C23 -176.8(4)
C24 C23 C22 C21 0.2(8)
O1 Cu1 O3 C10 -88.3(3)
O4 Cu1 O3 C10 79.3(3)
O2 Cu1 O3 C10 -10.4(7)
O5 Cu1 O3 C10 173.2(3)
Cu2 Cu1 O3 C10 -4.4(3)
O7 Cu2 O8 C10 -5.2(7)
O9 Cu2 O8 C10 -91.5(3)
O6 Cu2 O8 C10 75.9(3)
O10A Cu2 O8 C10 179.7(3)
O10B Cu2 O8 C10 169.7(7)
Cu1 Cu2 O8 C10 -8.1(3)
Cu2 O8 C10 O3 7.7(5)
Cu2 O8 C10 C11 -171.1(2)
Cu1 O3 C10 O8 -0.4(5)
Cu1 O3 C10 C11 178.4(2)
O8 C10 C11 C12 167.9(3)
O3 C10 C11 C12 -11.0(5)
O8 C10 C11 C16 -11.4(5)
O3 C10 C11 C16 169.7(3)
C12 C11 C16 C15 -0.6(6)
C10 C11 C16 C15 178.7(4)
C11 C16 C15 C14 0.3(7)
C16 C15 C14 C13 0.1(8)
C15 C14 C13 C12 -0.2(8)
C16 C11 C12 C13 0.5(6)
C10 C11 C12 C13 -178.8(4)
C14 C13 C12 C11 -0.1(7)
O9 Cu2 O7 C30 75.6(3)
O8 Cu2 O7 C30 -11.1(8)
O6 Cu2 O7 C30 -92.2(3)
O10A Cu2 O7 C30 164.1(3)
O10B Cu2 O7 C30 174.0(7)
Cu1 Cu2 O7 C30 -8.2(3)
O1 Cu1 O2 C30 81.2(3)
O4 Cu1 O2 C30 -86.6(3)
O3 Cu1 O2 C30 3.3(7)
O5 Cu1 O2 C30 179.7(3)
Cu2 Cu1 O2 C30 -2.7(3)
Cu2 O7 C30 O2 9.0(5)
Cu2 O7 C30 C31 -170.9(2)
Cu1 O2 C30 O7 -2.6(5)
Cu1 O2 C30 C31 177.3(2)
O7 C30 C31 C32 -157.8(4)
O2 C30 C31 C32 22.3(5)
O7 C30 C31 C36 21.5(5)
O2 C30 C31 C36 -158.5(4)
C32 C31 C36 C35 -1.0(6)
C30 C31 C36 C35 179.7(4)
C31 C36 C35 C34 1.3(7)
C36 C35 C34 C33 -0.4(8)
C35 C34 C33 C32 -0.8(8)
C36 C31 C32 C33 -0.1(6)
C30 C31 C32 C33 179.1(4)
C34 C33 C32 C31 1.0(7)
O7 Cu2 O6 C40 76.5(3)
O9 Cu2 O6 C40 -0.2(7)
O8 Cu2 O6 C40 -92.0(3)
O10A Cu2 O6 C40 173.3(3)
O10B Cu2 O6 C40 166.7(17)
Cu1 Cu2 O6 C40 -7.6(3)
O4 Cu1 O1 C40 -8.9(7)
O3 Cu1 O1 C40 79.4(3)
O2 Cu1 O1 C40 -88.2(3)
O5 Cu1 O1 C40 175.4(3)
Cu2 Cu1 O1 C40 -4.3(3)
Cu1 O1 C40 O6 -0.2(5)
Cu1 O1 C40 C41 -179.9(2)
Cu2 O6 C40 O1 7.2(5)
Cu2 O6 C40 C41 -173.2(2)
O1 C40 C41 C42 6.0(6)
O6 C40 C41 C42 -173.6(4)
O1 C40 C41 C46 -170.7(4)
O6 C40 C41 C46 9.6(5)
C42 C41 C46 C45 1.2(6)
C40 C41 C46 C45 178.0(4)
C41 C46 C45 C44 -0.3(7)
C46 C45 C44 C43 -0.3(8)
C45 C44 C43 C42 -0.2(9)
C44 C43 C42 C41 1.2(9)
C46 C41 C42 C43 -1.7(7)
C40 C41 C42 C43 -178.5(5)
O1 Cu1 O5 S1B 39.1(6)
O4 Cu1 O5 S1B -140.0(6)
O3 Cu1 O5 S1B 128.7(6)
O2 Cu1 O5 S1B -50.5(6)
O1 Cu1 O5 S1A 98.3(2)
O4 Cu1 O5 S1A -80.8(2)
O3 Cu1 O5 S1A -172.1(2)
O2 Cu1 O5 S1A 8.7(2)
Cu1 O5 S1A C51 175.9(3)
Cu1 O5 S1A C52A -80.3(3)
Cu1 O5 S1B C52B 56.1(18)
